data_7020818
loop_
_publ_author_name
'David, Tom\'a\<s'
'Proch\'azkov\'a, So\<na'
'Havl\'i\<ckov\'a, Jana'
'Kotek, Jan'
'Kub\'i\<cek, Vojt\<ech'
'Hermann, Petr'
'Luke\<s, Ivan'

_publ_section_title
;
 Methylene-bis[(aminomethyl)phosphinic acids]: synthesis, acid-base and
 coordination properties.
;
_journal_issue 7
_journal_name_full 'Dalton transactions (Cambridge, England : 2003)'
_journal_page_first 2414
_journal_page_last 2422
_journal_paper_doi 10.1039/c2dt32045b
_journal_volume 42
_journal_year 2013
_chemical_compound_source 'synthesized by the authors'
_chemical_formula_moiety 'C4 H14 N2 O5 P2, 0.5(H2 O)'
_chemical_formula_sum 'C4 H15 N2 O5.5 P2'
_chemical_formula_weight 241.12
_chemical_name_systematic
;
?
;
_space_group_IT_number 15
_symmetry_cell_setting monoclinic
_symmetry_space_group_name_Hall '-C 2yc'
_symmetry_space_group_name_H-M 'C 1 2/c 1'
_atom_sites_solution_hydrogens difmap
_atom_sites_solution_primary direct
_atom_sites_solution_secondary difmap
_audit_creation_method SHELXL-97
_cell_angle_alpha 90.00
_cell_angle_beta 101.2530(10)
_cell_angle_gamma 90.00
_cell_formula_units_Z 8
_cell_length_a 16.4183(4)
_cell_length_b 6.7200(2)
_cell_length_c 17.8230(4)
_cell_measurement_reflns_used 6599
_cell_measurement_temperature 150(1)
_cell_measurement_theta_max 27.5
_cell_measurement_theta_min 3.1
_cell_volume 1928.62(9)
_computing_cell_refinement 'Bruker SAINT'
_computing_data_collection 'Bruker APEX2'
_computing_data_reduction 'Bruker SAINT'
_computing_molecular_graphics 'Bruker SHELXTL'
_computing_publication_material 'Bruker SHELXTL'
_computing_structure_refinement 'SHELXL-97 (Sheldrick, 2008)'
_computing_structure_solution 'SHELXS-97 (Sheldrick, 2008)'
_diffrn_ambient_temperature 150(1)
_diffrn_measured_fraction_theta_full 1.000
_diffrn_measured_fraction_theta_max 1.000
_diffrn_measurement_device_type 'Bruker APEX-II CCD'
_diffrn_measurement_method '\f and \w scans'
_diffrn_radiation_monochromator graphite
_diffrn_radiation_source 'fine-focus sealed tube'
_diffrn_radiation_type MoK\a
_diffrn_radiation_wavelength 0.71073
_diffrn_reflns_av_R_equivalents 0.0200
_diffrn_reflns_av_sigmaI/netI 0.0165
_diffrn_reflns_limit_h_max 20
_diffrn_reflns_limit_h_min -21
_diffrn_reflns_limit_k_max 8
_diffrn_reflns_limit_k_min -8
_diffrn_reflns_limit_l_max 22
_diffrn_reflns_limit_l_min -23
_diffrn_reflns_number 11754
_diffrn_reflns_theta_full 27.50
_diffrn_reflns_theta_max 27.50
_diffrn_reflns_theta_min 2.33
_diffrn_standards_number 0
_exptl_absorpt_coefficient_mu 0.454
_exptl_absorpt_correction_T_max 0.9569
_exptl_absorpt_correction_T_min 0.8209
_exptl_absorpt_correction_type multi-scan
_exptl_absorpt_process_details 'Bruker SADABS'
_exptl_crystal_colour colourless
_exptl_crystal_density_diffrn 1.661
_exptl_crystal_density_method 'not measured'
_exptl_crystal_description plate
_exptl_crystal_F_000 1016
_exptl_crystal_size_max 0.45
_exptl_crystal_size_mid 0.31
_exptl_crystal_size_min 0.10
_refine_diff_density_max 0.489
_refine_diff_density_min -0.262
_refine_diff_density_rms 0.058
_refine_ls_extinction_method none
_refine_ls_goodness_of_fit_ref 1.077
_refine_ls_hydrogen_treatment constr
_refine_ls_matrix_type full
_refine_ls_number_parameters 124
_refine_ls_number_reflns 2218
_refine_ls_number_restraints 0
_refine_ls_restrained_S_all 1.077
_refine_ls_R_factor_all 0.0302
_refine_ls_R_factor_gt 0.0261
_refine_ls_shift/su_max 0.001
_refine_ls_shift/su_mean 0.000
_refine_ls_structure_factor_coef Fsqd
_refine_ls_weighting_details 'calc w=1/[\s^2^(Fo^2^)+(0.0376P)^2^+2.6664P] where P=(Fo^2^+2Fc^2^)/3'
_refine_ls_weighting_scheme calc
_refine_ls_wR_factor_gt 0.0713
_refine_ls_wR_factor_ref 0.0739
_reflns_number_gt 2003
_reflns_number_total 2218
_reflns_threshold_expression >2sigma(I)
_cod_data_source_file c2dt32045b.txt
_cod_data_source_block at1bpin
_cod_original_sg_symbol_H-M 'C 2/c'
_cod_original_formula_sum 'C4 H15 N2 O5.50 P2'
_cod_database_code 7020818

loop_
_symmetry_equiv_pos_as_xyz
'x, y, z'
'-x, y, -z+1/2'
'x+1/2, y+1/2, z'
'-x+1/2, y+1/2, -z+1/2'
'-x, -y, -z'
'x, -y, z-1/2'
'-x+1/2, -y+1/2, -z'
'x+1/2, -y+1/2, z-1/2'

loop_
_atom_site_label
_atom_site_type_symbol
_atom_site_fract_x
_atom_site_fract_y
_atom_site_fract_z
_atom_site_U_iso_or_equiv
_atom_site_adp_type
_atom_site_occupancy
_atom_site_symmetry_multiplicity
_atom_site_calc_flag
_atom_site_refinement_flags
N1 N 0.46343(8) 0.4900(2) 0.62716(8) 0.0140(3) Uani 1 1 d .
H11 H 0.4693 0.5538 0.6725 0.017 Uiso 1 1 d R
H12 H 0.4121 0.5050 0.6016 0.017 Uiso 1 1 d R
H13 H 0.5021 0.5506 0.5989 0.017 Uiso 1 1 d R
C2 C 0.48594(9) 0.2764(2) 0.63704(9) 0.0134(3) Uani 1 1 d .
H21 H 0.4675 0.2076 0.5875 0.016 Uiso 1 1 calc R
H22 H 0.4552 0.2173 0.6742 0.016 Uiso 1 1 calc R
P3 P 0.59688(2) 0.22964(6) 0.67026(2) 0.00983(11) Uani 1 1 d .
O31 O 0.60302(7) 0.01584(16) 0.69587(7) 0.0171(2) Uani 1 1 d .
O32 O 0.63223(6) 0.38398(16) 0.72945(6) 0.0129(2) Uani 1 1 d .
C4 C 0.65005(9) 0.2502(2) 0.58836(8) 0.0111(3) Uani 1 1 d .
O41 O 0.73138(7) 0.17507(17) 0.62010(6) 0.0161(2) Uani 1 1 d .
H41O H 0.7532 0.1179 0.5826 0.019 Uiso 1 1 d R
C41 C 0.60640(10) 0.1225(2) 0.52104(9) 0.0155(3) Uani 1 1 d .
H411 H 0.6406 0.1174 0.4817 0.019 Uiso 1 1 calc R
H412 H 0.5523 0.1810 0.4993 0.019 Uiso 1 1 calc R
H413 H 0.5985 -0.0126 0.5391 0.019 Uiso 1 1 calc R
P5 P 0.65949(2) 0.50816(5) 0.55414(2) 0.00919(11) Uani 1 1 d .
O51 O 0.68854(7) 0.49553(16) 0.47891(6) 0.0138(2) Uani 1 1 d .
O52 O 0.58008(6) 0.61972(16) 0.55361(6) 0.0126(2) Uani 1 1 d .
C6 C 0.74319(9) 0.6296(2) 0.62042(9) 0.0149(3) Uani 1 1 d .
H61 H 0.7878 0.5314 0.6378 0.018 Uiso 1 1 calc R
H62 H 0.7667 0.7368 0.5930 0.018 Uiso 1 1 calc R
N7 N 0.71643(8) 0.7165(2) 0.68862(7) 0.0137(3) Uani 1 1 d .
H71 H 0.6799 0.8232 0.6786 0.016 Uiso 1 1 d R
H72 H 0.7611 0.7621 0.7220 0.016 Uiso 1 1 d R
H73 H 0.6932 0.6238 0.7132 0.016 Uiso 1 1 d R
O1W O 0.0000 0.2626(2) 0.7500 0.0193(3) Uani 1 2 d S
H1W H 0.0333 0.3379 0.7345 0.023 Uiso 1 1 d R

loop_
_atom_site_aniso_label
_atom_site_aniso_U_11
_atom_site_aniso_U_22
_atom_site_aniso_U_33
_atom_site_aniso_U_23
_atom_site_aniso_U_13
_atom_site_aniso_U_12
N1 0.0102(6) 0.0183(7) 0.0132(6) 0.0008(5) 0.0016(5) 0.0036(5)
C2 0.0109(6) 0.0145(7) 0.0146(7) 0.0002(6) 0.0019(5) -0.0010(6)
P3 0.01004(18) 0.00907(19) 0.01070(19) 0.00146(14) 0.00279(13) 0.00096(13)
O31 0.0203(6) 0.0109(5) 0.0222(6) 0.0055(4) 0.0094(5) 0.0021(4)
O32 0.0129(5) 0.0144(5) 0.0108(5) -0.0004(4) 0.0006(4) 0.0000(4)
C4 0.0114(6) 0.0097(7) 0.0129(7) 0.0009(5) 0.0037(5) 0.0023(5)
O41 0.0128(5) 0.0196(6) 0.0159(5) 0.0019(5) 0.0029(4) 0.0067(4)
C41 0.0184(7) 0.0124(7) 0.0160(7) -0.0021(6) 0.0040(6) -0.0016(6)
P5 0.00868(18) 0.00905(19) 0.00992(19) 0.00044(13) 0.00199(13) -0.00017(13)
O51 0.0146(5) 0.0155(5) 0.0125(5) 0.0019(4) 0.0056(4) 0.0009(4)
O52 0.0115(5) 0.0119(5) 0.0146(5) 0.0011(4) 0.0028(4) 0.0018(4)
C6 0.0115(6) 0.0165(8) 0.0163(7) -0.0017(6) 0.0016(6) -0.0029(6)
N7 0.0127(6) 0.0119(6) 0.0149(6) -0.0017(5) -0.0016(5) -0.0003(5)
O1W 0.0241(8) 0.0112(7) 0.0271(9) 0.000 0.0160(7) 0.000

loop_
_atom_type_symbol
_atom_type_description
_atom_type_scat_dispersion_real
_atom_type_scat_dispersion_imag
_atom_type_scat_source
C C 0.0033 0.0016 'International Tables Vol C Tables 4.2.6.8 and 6.1.1.4'
H H 0.0000 0.0000 'International Tables Vol C Tables 4.2.6.8 and 6.1.1.4'
N N 0.0061 0.0033 'International Tables Vol C Tables 4.2.6.8 and 6.1.1.4'
O O 0.0106 0.0060 'International Tables Vol C Tables 4.2.6.8 and 6.1.1.4'
P P 0.1023 0.0942 'International Tables Vol C Tables 4.2.6.8 and 6.1.1.4'

loop_
_geom_angle_atom_site_label_1
_geom_angle_atom_site_label_2
_geom_angle_atom_site_label_3
_geom_angle
C2 N1 H11 111.9
C2 N1 H12 111.2
H11 N1 H12 109.4
C2 N1 H13 107.1
H11 N1 H13 107.3
H12 N1 H13 109.9
N1 C2 P3 114.43(10)
N1 C2 H21 108.7
P3 C2 H21 108.7
N1 C2 H22 108.7
P3 C2 H22 108.7
H21 C2 H22 107.6
O31 P3 O32 116.70(7)
O31 P3 C2 105.40(7)
O32 P3 C2 109.29(7)
O31 P3 C4 107.30(7)
O32 P3 C4 108.89(6)
C2 P3 C4 109.02(7)
O41 C4 C41 111.56(12)
O41 C4 P3 102.06(9)
C41 C4 P3 110.82(10)
O41 C4 P5 109.11(10)
C41 C4 P5 108.79(10)
P3 C4 P5 114.39(8)
C4 O41 H41O 109.3
C4 C41 H411 109.5
C4 C41 H412 109.5
H411 C41 H412 109.5
C4 C41 H413 109.5
H411 C41 H413 109.5
H412 C41 H413 109.5
O52 P5 O51 116.51(6)
O52 P5 C6 108.93(7)
O51 P5 C6 105.78(7)
O52 P5 C4 109.90(6)
O51 P5 C4 107.50(6)
C6 P5 C4 107.85(7)
N7 C6 P5 113.55(10)
N7 C6 H61 108.9
P5 C6 H61 108.9
N7 C6 H62 108.9
P5 C6 H62 108.9
H61 C6 H62 107.7
C6 N7 H71 115.3
C6 N7 H72 109.8
H71 N7 H72 106.0
C6 N7 H73 110.5
H71 N7 H73 108.3
H72 N7 H73 106.6

loop_
_geom_bond_atom_site_label_1
_geom_bond_atom_site_label_2
_geom_bond_distance
N1 C2 1.484(2)
N1 H11 0.9027
N1 H12 0.8820
N1 H13 0.9724
C2 P3 1.8293(15)
C2 H21 0.9900
C2 H22 0.9900
P3 O31 1.5049(11)
P3 O32 1.5121(11)
P3 C4 1.8463(15)
C4 O41 1.4364(17)
C4 C41 1.535(2)
C4 P5 1.8540(15)
O41 H41O 0.9038
C41 H411 0.9800
C41 H412 0.9800
C41 H413 0.9800
P5 O52 1.5024(11)
P5 O51 1.5106(11)
P5 C6 1.8211(16)
C6 N7 1.4899(19)
C6 H61 0.9900
C6 H62 0.9900
N7 H71 0.9296
N7 H72 0.9026
N7 H73 0.8888
O1W H1W 0.8311
